data_7220892
loop_
_publ_author_name
'Khan, Abu Taleb'
'Dar, Ajaz Ahmad'
'Hussain, Sameer'
'Dutta, Debasish'
'Iyer, Parameswar K.'

_publ_section_title
;
 One-pot synthesis of functionalized 4-hydroxy-3-thiomethylcoumarins:
 Detection and discrimination of Co2+ and Ni2+ ions
;
_journal_name_full 'RSC Adv.'
_journal_paper_doi 10.1039/C5RA09152G
_journal_year 2015
_chemical_formula_moiety 'C34 H28 Co N2 O6 S2, 2(C H2 Cl2)'
_chemical_formula_sum 'C36 H32 Cl4 Co N2 O6 S2'
_chemical_formula_weight 853.49
_chemical_name_systematic 'AD_DD_21_Co Complex'
_space_group_IT_number 2
_symmetry_cell_setting triclinic
_symmetry_space_group_name_Hall '-P 1'
_symmetry_space_group_name_H-M 'P -1'
_atom_sites_solution_hydrogens geom
_atom_sites_solution_primary direct
_atom_sites_solution_secondary difmap
_audit_creation_method SHELXL-97
_audit_update_record
;
2014-12-11 deposited with the CCDC.
2015-06-04 downloaded from the CCDC.
;
_cell_angle_alpha 82.838(5)
_cell_angle_beta 69.409(4)
_cell_angle_gamma 73.262(4)
_cell_formula_units_Z 1
_cell_length_a 8.3365(6)
_cell_length_b 11.1277(8)
_cell_length_c 11.2945(8)
_cell_measurement_temperature 296(2)
_cell_volume 938.94(12)
_computing_cell_refinement 'Bruker SMART'
_computing_data_collection 'Bruker SMART'
_computing_data_reduction 'Bruker SAINT'
_computing_molecular_graphics 'Bruker SHELXTL'
_computing_publication_material 'Bruker SHELXTL'
_computing_structure_refinement 'SHELXL-97 (Sheldrick, 1997)'
_computing_structure_solution 'SHELXS-97 (Sheldrick, 1990)'
_diffrn_ambient_temperature 296(2)
_diffrn_measured_fraction_theta_full 0.981
_diffrn_measured_fraction_theta_max 0.981
_diffrn_measurement_device_type 'CCD area detector'
_diffrn_measurement_method 'phi and omega scans'
_diffrn_radiation_monochromator graphite
_diffrn_radiation_source 'fine-focus sealed tube'
_diffrn_radiation_type MoK\a
_diffrn_radiation_wavelength 0.71073
_diffrn_reflns_av_R_equivalents 0.0254
_diffrn_reflns_av_sigmaI/netI 0.0228
_diffrn_reflns_limit_h_max 10
_diffrn_reflns_limit_h_min -10
_diffrn_reflns_limit_k_max 13
_diffrn_reflns_limit_k_min -13
_diffrn_reflns_limit_l_max 13
_diffrn_reflns_limit_l_min -13
_diffrn_reflns_number 13358
_diffrn_reflns_theta_full 25.25
_diffrn_reflns_theta_max 25.25
_diffrn_reflns_theta_min 1.91
_exptl_absorpt_coefficient_mu 0.900
_exptl_absorpt_correction_T_max 0.806
_exptl_absorpt_correction_T_min 0.744
_exptl_absorpt_correction_type multi-scan
_exptl_absorpt_process_details SADABS
_exptl_crystal_colour brown
_exptl_crystal_density_diffrn 1.509
_exptl_crystal_density_method 'not measured'
_exptl_crystal_description block
_exptl_crystal_F_000 437
_exptl_crystal_recrystallization_method 'Re-crystallisation from solvent: DCM/Methanol'
_exptl_crystal_size_max 0.34
_exptl_crystal_size_mid 0.29
_exptl_crystal_size_min 0.24
_refine_diff_density_max 0.694
_refine_diff_density_min -0.663
_refine_diff_density_rms 0.074
_refine_ls_extinction_method none
_refine_ls_goodness_of_fit_ref 0.987
_refine_ls_hydrogen_treatment constr
_refine_ls_matrix_type full
_refine_ls_number_parameters 233
_refine_ls_number_reflns 3333
_refine_ls_number_restraints 0
_refine_ls_restrained_S_all 0.987
_refine_ls_R_factor_all 0.0615
_refine_ls_R_factor_gt 0.0491
_refine_ls_shift/su_max 0.000
_refine_ls_shift/su_mean 0.000
_refine_ls_structure_factor_coef Fsqd
_refine_ls_weighting_details 'calc w=1/[\s^2^(Fo^2^)+(0.1000P)^2^+0.6000P] where P=(Fo^2^+2Fc^2^)/3'
_refine_ls_weighting_scheme calc
_refine_ls_wR_factor_gt 0.1421
_refine_ls_wR_factor_ref 0.1553
_reflns_number_gt 2655
_reflns_number_total 3333
_reflns_threshold_expression >2sigma(I)
_cod_data_source_file c5ra09152g2.cif
_cod_data_source_block ajaz2
_cod_depositor_comments
;
The following automatic conversions were performed:

'_symmetry_cell_setting' value 'Triclinic' changed to 'triclinic'
according to
/usr/data/users/saulius/crontab/automatic-downloads/rss-feeds/RSC/lib/dictionaries/cif_core.dic
dictionary named 'cif_core.dic' version 2.4.2 from 2011-04-26.

Automatic conversion script
Id: cif_fix_values 3271 2015-04-21 07:52:19Z andrius 
;
_cod_database_code 7220892

loop_
_symmetry_equiv_pos_as_xyz
'x, y, z'
'-x, -y, -z'

loop_
_atom_site_label
_atom_site_type_symbol
_atom_site_fract_x
_atom_site_fract_y
_atom_site_fract_z
_atom_site_U_iso_or_equiv
_atom_site_adp_type
_atom_site_occupancy
_atom_site_symmetry_multiplicity
_atom_site_calc_flag
_atom_site_refinement_flags
Co1 Co 0.0000 1.0000 0.5000 0.0445(2) Uani 1 2 d S
S1 S -0.02367(10) 0.85607(8) 0.35510(7) 0.0499(3) Uani 1 1 d .
O1 O 0.2216(3) 1.0142(2) 0.3540(2) 0.0543(6) Uani 1 1 d .
O2 O 0.6262(3) 0.7673(2) 0.1023(2) 0.0614(6) Uani 1 1 d .
O3 O 0.4994(4) 0.6134(3) 0.1743(3) 0.0714(7) Uani 1 1 d .
N1 N 0.1390(4) 0.8249(3) 0.5630(2) 0.0501(6) Uani 1 1 d .
C1 C 0.3414(4) 0.9336(3) 0.2755(3) 0.0459(7) Uani 1 1 d .
C2 C 0.4912(4) 0.9763(3) 0.1838(3) 0.0489(8) Uani 1 1 d .
C3 C 0.5001(5) 1.0998(4) 0.1747(3) 0.0586(9) Uani 1 1 d .
H3 H 0.4108 1.1585 0.2299 0.070 Uiso 1 1 calc R
C4 C 0.6407(5) 1.1364(4) 0.0841(4) 0.0698(11) Uani 1 1 d .
H4 H 0.6446 1.2197 0.0780 0.084 Uiso 1 1 calc R
C5 C 0.7749(5) 1.0499(5) 0.0030(3) 0.0703(11) Uani 1 1 d .
H5 H 0.8696 1.0749 -0.0573 0.084 Uiso 1 1 calc R
C6 C 0.7696(5) 0.9276(4) 0.0105(3) 0.0674(11) Uani 1 1 d .
H6 H 0.8608 0.8693 -0.0440 0.081 Uiso 1 1 calc R
C7 C 0.6268(4) 0.8905(4) 0.1005(3) 0.0527(8) Uani 1 1 d .
C8 C 0.4849(4) 0.7236(4) 0.1831(3) 0.0530(8) Uani 1 1 d .
C9 C 0.3410(4) 0.8095(3) 0.2688(3) 0.0472(7) Uani 1 1 d .
C15 C 0.1499(5) 0.8030(4) 0.6801(3) 0.0633(9) Uani 1 1 d .
H15 H 0.1059 0.8698 0.7346 0.076 Uiso 1 1 calc R
C14 C 0.2231(6) 0.6867(5) 0.7226(4) 0.0760(12) Uani 1 1 d .
H14 H 0.2311 0.6757 0.8035 0.091 Uiso 1 1 calc R
C13 C 0.2839(6) 0.5874(4) 0.6450(4) 0.0749(12) Uani 1 1 d .
H13 H 0.3313 0.5073 0.6730 0.090 Uiso 1 1 calc R
C12 C 0.2745(5) 0.6073(4) 0.5237(4) 0.0645(10) Uani 1 1 d .
H12 H 0.3167 0.5410 0.4687 0.077 Uiso 1 1 calc R
C11 C 0.2010(4) 0.7276(3) 0.4859(3) 0.0487(7) Uani 1 1 d .
C16 C -0.1675(5) 0.7582(4) 0.4506(4) 0.0702(10) Uani 1 1 d .
H16B H -0.1251 0.6754 0.4150 0.084 Uiso 1 1 calc R
H16A H -0.1622 0.7489 0.5358 0.084 Uiso 1 1 calc R
C17 C -0.3506(7) 0.8127(6) 0.4555(6) 0.1113(19) Uani 1 1 d .
H17A H -0.3927 0.8949 0.4904 0.167 Uiso 1 1 calc R
H17B H -0.4233 0.7603 0.5078 0.167 Uiso 1 1 calc R
H17C H -0.3568 0.8190 0.3716 0.167 Uiso 1 1 calc R
C10 C 0.1927(4) 0.7543(3) 0.3529(3) 0.0477(7) Uani 1 1 d .
H10 H 0.2076 0.6741 0.3175 0.057 Uiso 1 1 calc R
Cl1 Cl 0.1887(3) 0.42158(14) 0.25400(18) 0.1265(6) Uani 1 1 d .
Cl2 Cl 0.0519(3) 0.62043(16) 0.09706(15) 0.1292(6) Uani 1 1 d .
C18 C 0.2278(8) 0.4920(6) 0.1021(5) 0.1060(17) Uani 1 1 d .
H18A H 0.3359 0.5191 0.0779 0.127 Uiso 1 1 calc R
H18B H 0.2444 0.4309 0.0418 0.127 Uiso 1 1 calc R

loop_
_atom_site_aniso_label
_atom_site_aniso_U_11
_atom_site_aniso_U_22
_atom_site_aniso_U_33
_atom_site_aniso_U_23
_atom_site_aniso_U_13
_atom_site_aniso_U_12
Co1 0.0379(3) 0.0527(4) 0.0329(3) -0.0010(2) -0.0038(2) -0.0070(2)
S1 0.0444(5) 0.0633(6) 0.0391(4) 0.0009(4) -0.0097(3) -0.0157(4)
O1 0.0454(12) 0.0553(14) 0.0469(12) -0.0050(10) 0.0037(10) -0.0123(10)
O2 0.0430(13) 0.0746(17) 0.0439(13) -0.0026(11) 0.0041(10) -0.0042(11)
O3 0.0645(16) 0.0611(18) 0.0651(17) -0.0113(13) -0.0010(12) -0.0027(12)
N1 0.0513(15) 0.0542(16) 0.0349(13) 0.0014(12) -0.0065(11) -0.0097(12)
C1 0.0367(15) 0.060(2) 0.0343(15) 0.0010(14) -0.0069(12) -0.0097(13)
C2 0.0372(16) 0.071(2) 0.0357(16) 0.0059(14) -0.0108(13) -0.0143(14)
C3 0.057(2) 0.071(2) 0.0470(19) 0.0050(16) -0.0123(15) -0.0247(17)
C4 0.067(2) 0.095(3) 0.057(2) 0.018(2) -0.0212(19) -0.044(2)
C5 0.048(2) 0.117(4) 0.049(2) 0.021(2) -0.0133(17) -0.040(2)
C6 0.0385(18) 0.106(3) 0.0440(19) 0.0059(19) -0.0044(14) -0.0139(18)
C7 0.0359(16) 0.077(3) 0.0372(16) 0.0049(15) -0.0088(13) -0.0104(15)
C8 0.0446(18) 0.064(2) 0.0367(17) 0.0001(15) -0.0049(13) -0.0048(15)
C9 0.0394(16) 0.058(2) 0.0340(15) 0.0018(13) -0.0053(12) -0.0076(13)
C15 0.066(2) 0.079(3) 0.0401(18) 0.0043(17) -0.0171(16) -0.0151(19)
C14 0.079(3) 0.096(3) 0.052(2) 0.017(2) -0.028(2) -0.022(2)
C13 0.076(3) 0.067(3) 0.067(3) 0.020(2) -0.024(2) -0.007(2)
C12 0.062(2) 0.058(2) 0.058(2) 0.0045(17) -0.0102(17) -0.0062(17)
C11 0.0385(16) 0.055(2) 0.0432(17) 0.0010(15) -0.0053(13) -0.0094(13)
C16 0.058(2) 0.087(3) 0.065(2) 0.008(2) -0.0121(18) -0.033(2)
C17 0.067(3) 0.156(5) 0.122(4) 0.037(4) -0.042(3) -0.049(3)
C10 0.0469(17) 0.0501(18) 0.0372(16) -0.0038(13) -0.0040(13) -0.0108(14)
Cl1 0.1433(14) 0.0856(10) 0.1253(12) 0.0223(8) -0.0265(10) -0.0255(9)
Cl2 0.1514(15) 0.1115(12) 0.0946(10) -0.0053(8) -0.0375(10) 0.0074(10)
C18 0.099(4) 0.118(4) 0.077(3) -0.031(3) -0.005(3) -0.011(3)

loop_
_atom_type_symbol
_atom_type_description
_atom_type_scat_dispersion_real
_atom_type_scat_dispersion_imag
_atom_type_scat_source
C C 0.0033 0.0016 'International Tables Vol C Tables 4.2.6.8 and 6.1.1.4'
H H 0.0000 0.0000 'International Tables Vol C Tables 4.2.6.8 and 6.1.1.4'
Cl Cl 0.1484 0.1585 'International Tables Vol C Tables 4.2.6.8 and 6.1.1.4'
Co Co 0.3494 0.9721 'International Tables Vol C Tables 4.2.6.8 and 6.1.1.4'
N N 0.0061 0.0033 'International Tables Vol C Tables 4.2.6.8 and 6.1.1.4'
O O 0.0106 0.0060 'International Tables Vol C Tables 4.2.6.8 and 6.1.1.4'
S S 0.1246 0.1234 'International Tables Vol C Tables 4.2.6.8 and 6.1.1.4'

loop_
_geom_angle_atom_site_label_1
_geom_angle_atom_site_label_2
_geom_angle_atom_site_label_3
_geom_angle
_geom_angle_site_symmetry_1
_geom_angle_site_symmetry_3
O1 Co1 O1 180.000(2) 2_576 .
O1 Co1 N1 91.58(10) 2_576 2_576
O1 Co1 N1 88.42(10) . 2_576
O1 Co1 N1 88.42(10) 2_576 .
O1 Co1 N1 91.58(10) . .
N1 Co1 N1 180.0 2_576 .
O1 Co1 S1 96.36(7) 2_576 .
O1 Co1 S1 83.64(7) . .
N1 Co1 S1 99.00(8) 2_576 .
N1 Co1 S1 81.00(8) . .
O1 Co1 S1 83.64(7) 2_576 2_576
O1 Co1 S1 96.36(7) . 2_576
N1 Co1 S1 81.00(8) 2_576 2_576
N1 Co1 S1 99.00(8) . 2_576
S1 Co1 S1 180.00(4) . 2_576
C16 S1 C10 100.09(17) . .
C16 S1 Co1 108.38(15) . .
C10 S1 Co1 89.14(11) . .
C1 O1 Co1 132.0(2) . .
C7 O2 C8 121.5(3) . .
C11 N1 C15 117.9(3) . .
C11 N1 Co1 117.6(2) . .
C15 N1 Co1 124.0(2) . .
O1 C1 C9 125.6(3) . .
O1 C1 C2 117.2(3) . .
C9 C1 C2 117.2(3) . .
C3 C2 C7 118.5(3) . .
C3 C2 C1 122.6(3) . .
C7 C2 C1 118.8(3) . .
C4 C3 C2 120.5(4) . .
C4 C3 H3 119.7 . .
C2 C3 H3 119.7 . .
C5 C4 C3 120.2(4) . .
C5 C4 H4 119.9 . .
C3 C4 H4 119.9 . .
C6 C5 C4 120.3(3) . .
C6 C5 H5 119.9 . .
C4 C5 H5 119.9 . .
C5 C6 C7 119.7(4) . .
C5 C6 H6 120.1 . .
C7 C6 H6 120.1 . .
O2 C7 C2 122.0(3) . .
O2 C7 C6 117.4(3) . .
C2 C7 C6 120.7(4) . .
O3 C8 O2 115.0(3) . .
O3 C8 C9 126.7(3) . .
O2 C8 C9 118.3(3) . .
C1 C9 C8 122.1(3) . .
C1 C9 C10 123.1(3) . .
C8 C9 C10 114.8(3) . .
N1 C15 C14 122.9(4) . .
N1 C15 H15 118.5 . .
C14 C15 H15 118.5 . .
C13 C14 C15 119.2(4) . .
C13 C14 H14 120.4 . .
C15 C14 H14 120.4 . .
C14 C13 C12 119.1(4) . .
C14 C13 H13 120.4 . .
C12 C13 H13 120.4 . .
C11 C12 C13 118.8(4) . .
C11 C12 H12 120.6 . .
C13 C12 H12 120.6 . .
N1 C11 C12 122.0(3) . .
N1 C11 C10 117.4(3) . .
C12 C11 C10 120.6(3) . .
C17 C16 S1 111.4(3) . .
C17 C16 H16B 109.3 . .
S1 C16 H16B 109.3 . .
C17 C16 H16A 109.3 . .
S1 C16 H16A 109.3 . .
H16B C16 H16A 108.0 . .
C16 C17 H17A 109.5 . .
C16 C17 H17B 109.5 . .
H17A C17 H17B 109.5 . .
C16 C17 H17C 109.5 . .
H17A C17 H17C 109.5 . .
H17B C17 H17C 109.5 . .
C9 C10 C11 111.5(3) . .
C9 C10 S1 111.1(2) . .
C11 C10 S1 110.9(2) . .
C9 C10 H10 107.7 . .
C11 C10 H10 107.7 . .
S1 C10 H10 107.7 . .
Cl2 C18 Cl1 111.3(3) . .
Cl2 C18 H18A 109.4 . .
Cl1 C18 H18A 109.4 . .
Cl2 C18 H18B 109.4 . .
Cl1 C18 H18B 109.4 . .
H18A C18 H18B 108.0 . .

loop_
_geom_bond_atom_site_label_1
_geom_bond_atom_site_label_2
_geom_bond_distance
_geom_bond_site_symmetry_2
Co1 O1 2.029(2) 2_576
Co1 O1 2.029(2) .
Co1 N1 2.140(3) 2_576
Co1 N1 2.140(3) .
Co1 S1 2.5190(8) .
Co1 S1 2.5191(8) 2_576
S1 C16 1.827(4) .
S1 C10 1.827(3) .
O1 C1 1.284(4) .
O2 C7 1.369(4) .
O2 C8 1.385(4) .
O3 C8 1.209(4) .
N1 C11 1.340(4) .
N1 C15 1.345(4) .
C1 C9 1.393(5) .
C1 C2 1.472(4) .
C2 C3 1.387(5) .
C2 C7 1.389(5) .
C3 C4 1.384(5) .
C3 H3 0.9300 .
C4 C5 1.377(6) .
C4 H4 0.9300 .
C5 C6 1.365(6) .
C5 H5 0.9300 .
C6 C7 1.396(5) .
C6 H6 0.9300 .
C8 C9 1.430(4) .
C9 C10 1.508(4) .
C15 C14 1.369(6) .
C15 H15 0.9300 .
C14 C13 1.360(6) .
C14 H14 0.9300 .
C13 C12 1.387(6) .
C13 H13 0.9300 .
C12 C11 1.385(5) .
C12 H12 0.9300 .
C11 C10 1.516(4) .
C16 C17 1.455(6) .
C16 H16B 0.9700 .
C16 H16A 0.9700 .
C17 H17A 0.9600 .
C17 H17B 0.9600 .
C17 H17C 0.9600 .
C10 H10 0.9800 .
Cl1 C18 1.755(6) .
Cl2 C18 1.740(6) .
C18 H18A 0.9700 .
C18 H18B 0.9700 .

loop_
_geom_torsion_atom_site_label_1
_geom_torsion_atom_site_label_2
_geom_torsion_atom_site_label_3
_geom_torsion_atom_site_label_4
_geom_torsion
_geom_torsion_site_symmetry_1
O1 Co1 S1 C16 -19.80(16) 2_576
O1 Co1 S1 C16 160.20(16) .
N1 Co1 S1 C16 -112.42(16) 2_576
N1 Co1 S1 C16 67.58(16) .
S1 Co1 S1 C16 -54(83) 2_576
O1 Co1 S1 C10 -120.15(12) 2_576
O1 Co1 S1 C10 59.85(12) .
N1 Co1 S1 C10 147.23(12) 2_576
N1 Co1 S1 C10 -32.77(12) .
S1 Co1 S1 C10 -155(82) 2_576
O1 Co1 O1 C1 -154(55) 2_576
N1 Co1 O1 C1 -136.9(3) 2_576
N1 Co1 O1 C1 43.1(3) .
S1 Co1 O1 C1 -37.6(3) .
S1 Co1 O1 C1 142.4(3) 2_576
O1 Co1 N1 C11 115.6(2) 2_576
O1 Co1 N1 C11 -64.4(2) .
N1 Co1 N1 C11 132(100) 2_576
S1 Co1 N1 C11 18.9(2) .
S1 Co1 N1 C11 -161.1(2) 2_576
O1 Co1 N1 C15 -56.4(3) 2_576
O1 Co1 N1 C15 123.6(3) .
N1 Co1 N1 C15 -40(100) 2_576
S1 Co1 N1 C15 -153.1(3) .
S1 Co1 N1 C15 26.9(3) 2_576
Co1 O1 C1 C9 3.5(5) .
Co1 O1 C1 C2 -177.0(2) .
O1 C1 C2 C3 -4.4(5) .
C9 C1 C2 C3 175.1(3) .
O1 C1 C2 C7 177.6(3) .
C9 C1 C2 C7 -2.9(4) .
C7 C2 C3 C4 0.2(5) .
C1 C2 C3 C4 -177.7(3) .
C2 C3 C4 C5 -0.9(6) .
C3 C4 C5 C6 0.5(6) .
C4 C5 C6 C7 0.4(6) .
C8 O2 C7 C2 3.7(5) .
C8 O2 C7 C6 -176.1(3) .
C3 C2 C7 O2 -179.0(3) .
C1 C2 C7 O2 -1.0(5) .
C3 C2 C7 C6 0.7(5) .
C1 C2 C7 C6 178.8(3) .
C5 C6 C7 O2 178.7(3) .
C5 C6 C7 C2 -1.1(5) .
C7 O2 C8 O3 179.0(3) .
C7 O2 C8 C9 -2.3(5) .
O1 C1 C9 C8 -176.3(3) .
C2 C1 C9 C8 4.2(4) .
O1 C1 C9 C10 2.0(5) .
C2 C1 C9 C10 -177.5(3) .
O3 C8 C9 C1 176.8(3) .
O2 C8 C9 C1 -1.8(5) .
O3 C8 C9 C10 -1.6(5) .
O2 C8 C9 C10 179.8(3) .
C11 N1 C15 C14 0.8(5) .
Co1 N1 C15 C14 172.8(3) .
N1 C15 C14 C13 -1.7(6) .
C15 C14 C13 C12 1.7(6) .
C14 C13 C12 C11 -0.9(6) .
C15 N1 C11 C12 0.1(5) .
Co1 N1 C11 C12 -172.5(3) .
C15 N1 C11 C10 -178.3(3) .
Co1 N1 C11 C10 9.2(4) .
C13 C12 C11 N1 0.0(5) .
C13 C12 C11 C10 178.3(3) .
C10 S1 C16 C17 -173.5(4) .
Co1 S1 C16 C17 94.0(4) .
C1 C9 C10 C11 -75.5(4) .
C8 C9 C10 C11 102.9(3) .
C1 C9 C10 S1 48.8(4) .
C8 C9 C10 S1 -132.9(3) .
N1 C11 C10 C9 78.8(3) .
C12 C11 C10 C9 -99.6(4) .
N1 C11 C10 S1 -45.6(3) .
C12 C11 C10 S1 136.1(3) .
C16 S1 C10 C9 175.2(2) .
Co1 S1 C10 C9 -76.3(2) .
C16 S1 C10 C11 -60.2(3) .
Co1 S1 C10 C11 48.3(2) .
